data_2012059
loop_
_publ_author_name
'Naumov, Dmitry Yu.'
'Yufit, Dmitrii S.'
'Boldyreva, Elena V.'
'Howard, Judith A. K.'

_publ_section_title
;
 A urea complex of copper(II) hypophosphite at 293, 100 and 15K
;
_journal_issue 7
_journal_name_full 'Acta Crystallographica Section C'
_journal_page_first 790
_journal_page_last 792
_journal_paper_doi 10.1107/S0108270101004711
_journal_volume 57
_journal_year 2001
_chemical_formula_iupac '[Cu (H2 P O2)2 (C H4 N2 O)]'
_chemical_formula_moiety 'C H8 Cu N2 O5 P2'
_chemical_formula_sum 'C H8 Cu N2 O5 P2'
_chemical_formula_weight 253.57
_chemical_name_systematic
;
poly[copper(II)-di-\m-hypophosphito-\m-urea]
;
_space_group_IT_number 15
_symmetry_cell_setting monoclinic
_symmetry_space_group_name_Hall '-C 2yc'
_symmetry_space_group_name_H-M 'C 1 2/c 1'
_audit_creation_method SHELXL97
_cell_angle_alpha 90
_cell_angle_beta 100.2722(13)
_cell_angle_gamma 90
_cell_formula_units_Z 4
_cell_length_a 12.5540(3)
_cell_length_b 7.4686(2)
_cell_length_c 8.2628(3)
_cell_measurement_reflns_used 2732
_cell_measurement_temperature 293(2)
_cell_measurement_theta_max 29.09
_cell_measurement_theta_min 3.19
_cell_volume 762.31(4)
_computing_cell_refinement 'SAINT (Siemens, 1994)'
_computing_data_collection 'SMART (Siemens, 1994)'
_computing_data_reduction SAINT
_computing_molecular_graphics 'SHELXTL (Siemens, 1994)'
_computing_publication_material SHELXL97
_computing_structure_refinement 'SHELXL97 (Sheldrick, 1997)'
_computing_structure_solution 'SHELXS97 (Sheldrick, 1997)'
_diffrn_ambient_temperature 293(2)
_diffrn_detector_area_resol_mean 8.192
_diffrn_measured_fraction_theta_full .991
_diffrn_measured_fraction_theta_max .991
_diffrn_measurement_device_type 'Siemens SMART CCD area-detector'
_diffrn_measurement_method '\w scans'
_diffrn_radiation_monochromator graphite
_diffrn_radiation_source 'fine-focus sealed tube'
_diffrn_radiation_type MoK\a
_diffrn_radiation_wavelength .71073
_diffrn_reflns_av_R_equivalents .030
_diffrn_reflns_av_sigmaI/netI .033
_diffrn_reflns_limit_h_max 17
_diffrn_reflns_limit_h_min -17
_diffrn_reflns_limit_k_max 10
_diffrn_reflns_limit_k_min -10
_diffrn_reflns_limit_l_max 11
_diffrn_reflns_limit_l_min -10
_diffrn_reflns_number 2894
_diffrn_reflns_theta_full 29.09
_diffrn_reflns_theta_max 29.09
_diffrn_reflns_theta_min 3.19
_diffrn_standards_decay_% 0
_exptl_absorpt_coefficient_mu 3.263
_exptl_absorpt_correction_T_max .488
_exptl_absorpt_correction_T_min .221
_exptl_absorpt_correction_type multi-scan
_exptl_absorpt_process_details '(SADABS; Sheldrick, 1996)'
_exptl_crystal_colour blue
_exptl_crystal_density_diffrn 2.209
_exptl_crystal_density_method 'not measured'
_exptl_crystal_description irregular
_exptl_crystal_F_000 508
_exptl_crystal_size_max .54
_exptl_crystal_size_mid .30
_exptl_crystal_size_min .22
_refine_diff_density_max .40
_refine_diff_density_min -.73
_refine_ls_extinction_coef .026(2)
_refine_ls_extinction_method 'SHELXL97 (Sheldrick, 1997)'
_refine_ls_goodness_of_fit_ref 1.119
_refine_ls_hydrogen_treatment refall
_refine_ls_matrix_type full
_refine_ls_number_parameters 70
_refine_ls_number_reflns 1014
_refine_ls_number_restraints 0
_refine_ls_restrained_S_all 1.119
_refine_ls_R_factor_all .028
_refine_ls_R_factor_gt .026
_refine_ls_shift/su_max <0.001
_refine_ls_shift/su_mean .000
_refine_ls_structure_factor_coef Fsqd
_refine_ls_weighting_details 'calc w = 1/[\s^2^(Fo^2^)+(0.0471P)^2^] where P=(Fo^2^+2Fc^2^)/3'
_refine_ls_weighting_scheme calc
_refine_ls_wR_factor_ref .076
_reflns_number_gt 920
_reflns_number_total 1014
_reflns_threshold_expression I>2\s(I)
_cod_data_source_file av1072.cif
_cod_data_source_block Iat293K
_cod_depositor_comments
;
The following automatic conversions were performed:
'_symmetry_cell_setting' value 'Monoclinic' changed to 'monoclinic'
according to '/home/saulius/struct/CIF-dictionaries/cif_core.dic'
dictionary named 'cif_core.dic' version 2.4.1 from
2010-06-29.

'_geom_bond_publ_flag' value 'Yes' changed to 'yes' according
to '/home/saulius/struct/CIF-dictionaries/cif_core.dic' dictionary named
'cif_core.dic' version 2.4.1 from 2010-06-29 (10 times).

Automatic conversion script
Id: cif_fix_enum 1527 2010-12-29 10:47:43Z saulius 

The following automatic conversions were performed:

'_symmetry_cell_setting' value 'Monoclinic' changed to 'monoclinic'
according to /home/saulius/struct/CIF-dictionaries/cif_core.dic
dictionary named 'cif_core.dic' version 2.4.1 from
2010-06-29.

'_geom_bond_publ_flag' value 'Yes' changed to 'yes'
according to /home/saulius/struct/CIF-dictionaries/cif_core.dic
dictionary named 'cif_core.dic' version 2.4.1 from 2010-06-29 (10
times).

'_geom_angle_publ_flag' value 'Yes' changed to 'yes'
according to /home/saulius/struct/CIF-dictionaries/cif_core.dic
dictionary named 'cif_core.dic' version 2.4.1 from 2010-06-29 (15
times).

'_geom_torsion_publ_flag' value 'Yes' changed to 'yes'
according to /home/saulius/struct/CIF-dictionaries/cif_core.dic
dictionary named 'cif_core.dic' version 2.4.1 from
2010-06-29.

'_geom_hbond_publ_flag' value 'Yes' changed to 'yes'
according to /home/saulius/struct/CIF-dictionaries/cif_core.dic
dictionary named 'cif_core.dic' version 2.4.1 from 2010-06-29 (2
times).

'_geom_hbond_publ_flag' value 'No' changed to 'no' according
to /home/saulius/struct/CIF-dictionaries/cif_core.dic dictionary
named 'cif_core.dic' version 2.4.1 from 2010-06-29 (3 times).

Automatic conversion script
Id: cif_fix_values 1715 2011-07-08 13:25:40Z adriana 
;
_cod_original_sg_symbol_H-M 'C 2/c'
_cod_database_code 2012059

loop_
_symmetry_equiv_pos_as_xyz
'x, y, z'
'-x, y, -z+1/2'
'x+1/2, y+1/2, z'
'-x+1/2, y+1/2, -z+1/2'
'-x, -y, -z'
'x, -y, z-1/2'
'-x+1/2, -y+1/2, -z'
'x+1/2, -y+1/2, z-1/2'

loop_
_atom_site_label
_atom_site_fract_x
_atom_site_fract_y
_atom_site_fract_z
_atom_site_U_iso_or_equiv
_atom_site_adp_type
_atom_site_calc_flag
_atom_site_refinement_flags
_atom_site_occupancy
_atom_site_disorder_assembly
_atom_site_disorder_group
_atom_site_type_symbol
Cu1 0 0 0.5 .01994(17) Uani d S 1 . . Cu
P1 .17206(4) -.12420(7) 0.29901(6) .02362(18) Uani d . 1 . . P
H1 .259(2) -.227(4) 0.332(4) .036(7) Uiso d . 1 . . H
H2 .204(2) .056(5) 0.337(4) .044(8) Uiso d . 1 . . H
O1 .09677(12) -.17305(18) 0.41699(17) .0245(3) Uani d . 1 . . O
O2 .12775(12) -.1344(2) 0.11669(18) .0278(3) Uani d . 1 . . O
O3 0 .1676(3) 0.25 .0262(4) Uani d S 1 . . O
C1 0 .3358(4) 0.25 .0248(5) Uani d S 1 . . C
N1 .0690(2) .4284(3) 0.3625(3) .0390(5) Uani d . 1 . . N
H3 .062(3) .529(5) 0.380(4) .033(8) Uiso d . 1 . . H
H4 .099(4) .382(6) 0.437(6) .069(14) Uiso d . 1 . . H

loop_
_atom_site_aniso_label
_atom_site_aniso_U_11
_atom_site_aniso_U_22
_atom_site_aniso_U_33
_atom_site_aniso_U_12
_atom_site_aniso_U_13
_atom_site_aniso_U_23
Cu1 .0259(2) .0190(2) .0146(2) -.00243(10) .00285(13) -.00262(10)
P1 .0253(3) .0269(3) .0178(3) .00247(18) .00147(18) .00155(18)
O1 .0345(7) .0190(7) .0208(6) .0029(5) .0069(6) .0027(5)
O2 .0328(7) .0322(8) .0180(6) .0100(6) .0032(6) .0028(5)
O3 .0422(11) .0149(9) .0212(9) 0 .0051(8) 0
C1 .0351(14) .0193(12) .0231(12) 0 .0133(11) 0
N1 .0571(13) .0207(10) .0380(11) -.0077(9) .0050(10) -.0063(8)

loop_
_atom_type_symbol
_atom_type_description
_atom_type_scat_dispersion_real
_atom_type_scat_dispersion_imag
_atom_type_scat_source
C C .0033 .0016 'International Tables Vol C Tables 4.2.6.8 and 6.1.1.4'
H H .0000 .0000 'International Tables Vol C Tables 4.2.6.8 and 6.1.1.4'
N N .0061 .0033 'International Tables Vol C Tables 4.2.6.8 and 6.1.1.4'
O O .0106 .0060 'International Tables Vol C Tables 4.2.6.8 and 6.1.1.4'
P P .1023 .0942 'International Tables Vol C Tables 4.2.6.8 and 6.1.1.4'
Cu Cu .3201 1.2651 'International Tables Vol C Tables 4.2.6.8 and 6.1.1.4'

loop_
_geom_angle_atom_site_label_1
_geom_angle_atom_site_label_2
_geom_angle_atom_site_label_3
_geom_angle_site_symmetry_1
_geom_angle_site_symmetry_3
_geom_angle
_geom_angle_publ_flag
O1 Cu1 O1 5_556 . 180.0 ?
O1 Cu1 O2 5_556 2 90.34(6) ?
O1 Cu1 O2 . 2 89.66(6) ?
O1 Cu1 O2 5_556 6_556 89.66(6) ?
O1 Cu1 O2 . 6_556 90.34(6) yes
O2 Cu1 O2 2 6_556 180.00(6) ?
O1 Cu1 O3 5_556 . 92.96(5) ?
O1 Cu1 O3 . . 87.04(5) yes
O2 Cu1 O3 2 . 88.28(5) ?
O2 Cu1 O3 6_556 . 91.72(5) yes
O1 Cu1 O3 5_556 5_556 87.04(5) ?
O1 Cu1 O3 . 5_556 92.96(5) ?
O2 Cu1 O3 2 5_556 91.72(5) ?
O2 Cu1 O3 6_556 5_556 88.28(5) ?
O3 Cu1 O3 . 5_556 180.0 ?
O1 Cu1 Cu1 5_556 2 117.14(4) ?
O1 Cu1 Cu1 . 2 62.86(4) ?
O2 Cu1 Cu1 2 2 70.07(4) ?
O2 Cu1 Cu1 6_556 2 109.93(4) ?
O3 Cu1 Cu1 . 2 31.21(4) ?
O3 Cu1 Cu1 5_556 2 148.79(4) ?
O1 P1 O2 . . 117.84(8) yes
O1 P1 H1 . . 108.5(13) yes
O2 P1 H1 . . 108.5(14) yes
O1 P1 H2 . . 105.5(13) yes
O2 P1 H2 . . 107.8(14) yes
H1 P1 H2 . . 108.3(17) yes
P1 O1 Cu1 . . 123.82(8) yes
P1 O2 Cu1 . 2 125.38(9) yes
C1 O3 Cu1 . 2 121.21(4) ?
C1 O3 Cu1 . . 121.21(4) yes
Cu1 O3 Cu1 2 . 117.57(8) yes
O3 C1 N1 . . 120.97(15) yes
O3 C1 N1 . 2 120.97(15) ?
N1 C1 N1 . 2 118.1(3) yes
C1 N1 H3 . . 123(2) ?
C1 N1 H4 . . 120(3) ?
H3 N1 H4 . . 111(4) ?

loop_
_geom_bond_atom_site_label_1
_geom_bond_atom_site_label_2
_geom_bond_site_symmetry_2
_geom_bond_distance
_geom_bond_publ_flag
Cu1 O1 5_556 1.9784(14) ?
Cu1 O1 . 1.9784(14) yes
Cu1 O2 2 1.9895(14) ?
Cu1 O2 6_556 1.9895(14) yes
Cu1 O3 . 2.4153(10) yes
Cu1 O3 5_556 2.4153(10) ?
Cu1 Cu1 2 4.13140(15) yes
P1 O1 . 1.5184(15) yes
P1 O2 . 1.5119(15) yes
P1 H1 . 1.32(3) yes
P1 H2 . 1.42(4) yes
O2 Cu1 2 1.9895(14) ?
O3 C1 . 1.256(3) yes
O3 Cu1 2 2.4154(10) ?
C1 N1 . 1.344(3) yes
C1 N1 2 1.344(3) ?
N1 H3 . .77(3) ?
N1 H4 . .75(5) ?

loop_
_geom_hbond_atom_site_label_D
_geom_hbond_atom_site_label_H
_geom_hbond_atom_site_label_A
_geom_hbond_site_symmetry_A
_geom_hbond_distance_DH
_geom_hbond_distance_HA
_geom_hbond_distance_DA
_geom_hbond_angle_DHA
_geom_hbond_publ_flag
N1 H4 O2 6_556 .75(5) 2.36(5) 3.037(3) 152(4) yes
P1 H2 O3 . 1.42(4) 2.66(3) 3.0442(14) 91.2(13) no
P1 H2 O2 6_556 1.42(4) 2.72(3) 3.3840(16) 105.4(17) no
N1 H3 O1 1_565 .77(3) 2.27(4) 3.021(3) 162(3) yes
P1 H1 O1 7_546 1.32(3) 2.61(3) 3.7139(15) 139(2) no

loop_
_geom_torsion_atom_site_label_1
_geom_torsion_atom_site_label_2
_geom_torsion_atom_site_label_3
_geom_torsion_atom_site_label_4
_geom_torsion
_geom_torsion_publ_flag
N1 C1 O3 Cu1 47.74(12) yes
